data_4026027
loop_
_publ_author_name
'K. V. Sajna'
'Ramesh Kotikalapudi'
'Manab Chakravarty'
'N. N. Bhuvan Kumar'
'K. C. Kumara Swamy'

_publ_section_title
;
 Cycloaddition Reactions of Allenylphosphonates and Related Allenes with
 Dialkyl Acetylenedicarboxylates, 1,3-Diphenylisobenzofuran, and
 Anthracene
;
_journal_name_full 'Journal of Organic Chemistry'
_journal_page_first 920
_journal_page_last 938
_journal_paper_doi 10.1021/jo102240u
_journal_volume 76
_journal_year 2011
_chemical_formula_sum 'C40 H39 O4 P'
_chemical_formula_weight 614.68
_chemical_name_systematic
; 
 ? 
;
_space_group_IT_number 14
_symmetry_cell_setting monoclinic
_symmetry_space_group_name_Hall '-P 2ybc'
_symmetry_space_group_name_H-M 'P 1 21/c 1'
_atom_sites_solution_hydrogens geom
_atom_sites_solution_primary direct
_atom_sites_solution_secondary difmap
_audit_creation_method SHELXL-97
_cell_angle_alpha 90.00
_cell_angle_beta 108.257(12)
_cell_angle_gamma 90.00
_cell_formula_units_Z 4
_cell_length_a 15.8406(19)
_cell_length_b 14.0154(11)
_cell_length_c 19.0996(19)
_cell_measurement_reflns_used 3590
_cell_measurement_temperature 298(2)
_cell_measurement_theta_max 24.6595
_cell_measurement_theta_min 2.6708
_cell_volume 4026.9(8)
_computing_cell_refinement 'CrysAlisPro, Oxford Diffraction Ltd.'
_computing_data_collection 'CrysAlisPro, Oxford Diffraction Ltd.'
_computing_data_reduction 'CrysAlisPro, Oxford Diffraction Ltd.'
_computing_structure_refinement 'SHELXL-97 (Sheldrick, 1997)'
_computing_structure_solution 'SHELXS-97 (Sheldrick, 1990)'
_diffrn_ambient_temperature 298(2)
_diffrn_measured_fraction_theta_full 0.967
_diffrn_measured_fraction_theta_max 0.967
_diffrn_measurement_device_type 'Xcalibur, Eos, Gemini'
_diffrn_measurement_method '\w scans'
_diffrn_radiation_monochromator graphite
_diffrn_radiation_source 'fine-focus sealed tube'
_diffrn_radiation_type MoK\a
_diffrn_radiation_wavelength 0.71073
_diffrn_reflns_av_R_equivalents 0.0549
_diffrn_reflns_av_sigmaI/netI 0.1140
_diffrn_reflns_limit_h_max 18
_diffrn_reflns_limit_h_min -18
_diffrn_reflns_limit_k_max 16
_diffrn_reflns_limit_k_min -16
_diffrn_reflns_limit_l_max 15
_diffrn_reflns_limit_l_min -22
_diffrn_reflns_number 16405
_diffrn_reflns_theta_full 25.07
_diffrn_reflns_theta_max 25.07
_diffrn_reflns_theta_min 2.68
_diffrn_standards_decay_% none
_diffrn_standards_interval_count 'not applicable'
_diffrn_standards_interval_time 'not applicable'
_diffrn_standards_number 'not applicable'
_exptl_absorpt_coefficient_mu 0.102
_exptl_absorpt_correction_T_max 0.9819
_exptl_absorpt_correction_T_min 0.9760
_exptl_absorpt_correction_type multi-scan
_exptl_absorpt_process_details 'CrysAlisPro, Oxford Diffraction Ltd.'
_exptl_crystal_colour colorless
_exptl_crystal_density_diffrn 1.014
_exptl_crystal_description blocks
_exptl_crystal_F_000 1304
_exptl_crystal_size_max 0.24
_exptl_crystal_size_mid 0.20
_exptl_crystal_size_min 0.18
_refine_diff_density_max 0.722
_refine_diff_density_min -0.315
_refine_diff_density_rms 0.118
_refine_ls_extinction_method none
_refine_ls_goodness_of_fit_ref 0.918
_refine_ls_hydrogen_treatment constr
_refine_ls_matrix_type full
_refine_ls_number_parameters 408
_refine_ls_number_reflns 6919
_refine_ls_number_restraints 0
_refine_ls_restrained_S_all 0.918
_refine_ls_R_factor_all 0.1515
_refine_ls_R_factor_gt 0.0807
_refine_ls_shift/su_max 0.000
_refine_ls_shift/su_mean 0.000
_refine_ls_structure_factor_coef Fsqd
_refine_ls_weighting_details 'calc w=1/[\s^2^(Fo^2^)+(0.1839P)^2^+0.0000P] where P=(Fo^2^+2Fc^2^)/3'
_refine_ls_weighting_scheme calc
_refine_ls_wR_factor_gt 0.2574
_refine_ls_wR_factor_ref 0.2890
_reflns_number_gt 3274
_reflns_number_total 6919
_reflns_threshold_expression >2sigma(I)
_cod_data_source_file jo102240u_si_002_12.cif
_cod_data_source_block compd-55
_cod_original_cell_volume 4026.9(7)
_cod_database_code 4026027

loop_
_symmetry_equiv_pos_as_xyz
'x, y, z'
'-x, y+1/2, -z+1/2'
'-x, -y, -z'
'x, -y-1/2, z-1/2'

loop_
_atom_site_label
_atom_site_type_symbol
_atom_site_fract_x
_atom_site_fract_y
_atom_site_fract_z
_atom_site_U_iso_or_equiv
_atom_site_adp_type
_atom_site_occupancy
_atom_site_symmetry_multiplicity
_atom_site_calc_flag
_atom_site_refinement_flags
P1 P 0.10064(9) 0.25206(8) 0.23828(7) 0.0411(4) Uani 1 1 d .
O1 O 0.0821(2) 0.3090(2) 0.16313(17) 0.0473(9) Uani 1 1 d .
O2 O 0.1873(3) 0.1931(2) 0.24435(18) 0.0510(9) Uani 1 1 d .
O3 O 0.0259(3) 0.1896(2) 0.23493(19) 0.0585(10) Uani 1 1 d .
O4 O 0.2298(2) 0.46088(19) 0.44903(16) 0.0368(8) Uani 1 1 d .
C1 C 0.1553(4) 0.3488(4) 0.1427(3) 0.0563(15) Uani 1 1 d .
H1A H 0.1826 0.3997 0.1767 0.068 Uiso 1 1 calc R
H1B H 0.1330 0.3759 0.0937 0.068 Uiso 1 1 calc R
C2 C 0.2238(4) 0.2749(4) 0.1440(3) 0.0585(15) Uani 1 1 d .
C3 C 0.2569(4) 0.2358(4) 0.2220(3) 0.0617(16) Uani 1 1 d .
H3A H 0.3027 0.1885 0.2251 0.074 Uiso 1 1 calc R
H3B H 0.2835 0.2872 0.2557 0.074 Uiso 1 1 calc R
C4 C 0.3013(5) 0.3245(5) 0.1264(4) 0.092(2) Uani 1 1 d .
H4A H 0.2811 0.3489 0.0769 0.137 Uiso 1 1 calc R
H4B H 0.3483 0.2794 0.1309 0.137 Uiso 1 1 calc R
H4C H 0.3229 0.3761 0.1603 0.137 Uiso 1 1 calc R
C5 C 0.1842(5) 0.1940(4) 0.0878(3) 0.0732(19) Uani 1 1 d .
H5A H 0.1350 0.1652 0.0991 0.110 Uiso 1 1 calc R
H5B H 0.2290 0.1466 0.0908 0.110 Uiso 1 1 calc R
H5C H 0.1642 0.2201 0.0389 0.110 Uiso 1 1 calc R
C6 C 0.1291(3) 0.3398(3) 0.3121(2) 0.0350(11) Uani 1 1 d .
C7 C 0.0701(3) 0.4102(3) 0.3092(2) 0.0345(11) Uani 1 1 d .
C8 C -0.0238(3) 0.4091(4) 0.2575(3) 0.0455(13) Uani 1 1 d .
H8A H -0.0292 0.3638 0.2180 0.055 Uiso 1 1 calc R
H8B H -0.0401 0.4718 0.2361 0.055 Uiso 1 1 calc R
C9 C -0.0857(4) 0.3799(4) 0.3025(3) 0.0560(14) Uani 1 1 d .
H9A H -0.1470 0.3835 0.2711 0.067 Uiso 1 1 calc R
H9B H -0.0734 0.3143 0.3187 0.067 Uiso 1 1 calc R
C10 C -0.0734(4) 0.4438(4) 0.3697(3) 0.0538(14) Uani 1 1 d .
H10A H -0.0984 0.5062 0.3534 0.065 Uiso 1 1 calc R
H10B H -0.1059 0.4168 0.4004 0.065 Uiso 1 1 calc R
C11 C 0.0231(3) 0.4552(3) 0.4152(3) 0.0424(12) Uani 1 1 d .
H11A H 0.0464 0.3945 0.4374 0.051 Uiso 1 1 calc R
H11B H 0.0281 0.5009 0.4544 0.051 Uiso 1 1 calc R
C12 C 0.0776(3) 0.4899(3) 0.3661(2) 0.0345(11) Uani 1 1 d .
H12 H 0.0435 0.5433 0.3379 0.041 Uiso 1 1 calc R
C13 C 0.1692(3) 0.5310(3) 0.4051(2) 0.0331(11) Uani 1 1 d .
C14 C 0.2125(3) 0.5570(3) 0.3473(2) 0.0360(11) Uani 1 1 d .
C15 C 0.1953(4) 0.6345(3) 0.2995(3) 0.0483(13) Uani 1 1 d .
H15 H 0.1525 0.6796 0.3002 0.058 Uiso 1 1 calc R
C16 C 0.2439(4) 0.6425(4) 0.2508(3) 0.0612(16) Uani 1 1 d .
H16 H 0.2350 0.6945 0.2191 0.073 Uiso 1 1 calc R
C17 C 0.3068(4) 0.5721(4) 0.2491(3) 0.0619(16) Uani 1 1 d .
H17 H 0.3388 0.5782 0.2160 0.074 Uiso 1 1 calc R
C18 C 0.3218(3) 0.4943(3) 0.2956(3) 0.0476(13) Uani 1 1 d .
H18 H 0.3630 0.4479 0.2940 0.057 Uiso 1 1 calc R
C19 C 0.2735(3) 0.4872(3) 0.3452(2) 0.0354(11) Uani 1 1 d .
C20 C 0.2751(3) 0.4119(3) 0.4030(2) 0.0356(11) Uani 1 1 d .
C21 C 0.2157(3) 0.3237(3) 0.3738(2) 0.0337(11) Uani 1 1 d .
C22 C 0.2347(3) 0.2419(3) 0.4115(3) 0.0390(11) Uani 1 1 d .
H22 H 0.2924 0.2381 0.4437 0.047 Uiso 1 1 calc R
C23 C 0.1802(4) 0.1577(3) 0.4107(3) 0.0457(13) Uani 1 1 d .
C24 C 0.0910(4) 0.1631(4) 0.4030(3) 0.0555(15) Uani 1 1 d .
H24 H 0.0630 0.2222 0.3930 0.067 Uiso 1 1 calc R
C25 C 0.0409(5) 0.0840(4) 0.4094(3) 0.0679(18) Uani 1 1 d .
H25 H -0.0193 0.0899 0.4038 0.082 Uiso 1 1 calc R
C26 C 0.0819(6) -0.0016(5) 0.4239(4) 0.080(2) Uani 1 1 d .
H26 H 0.0494 -0.0550 0.4290 0.097 Uiso 1 1 calc R
C27 C 0.1705(6) -0.0116(4) 0.4311(4) 0.086(2) Uani 1 1 d .
H27 H 0.1974 -0.0714 0.4399 0.104 Uiso 1 1 calc R
C28 C 0.2199(5) 0.0688(4) 0.4252(4) 0.0713(18) Uani 1 1 d .
H28 H 0.2802 0.0625 0.4312 0.086 Uiso 1 1 calc R
C29 C 0.1676(3) 0.6148(3) 0.4553(2) 0.0376(12) Uani 1 1 d .
C30 C 0.0944(4) 0.6736(3) 0.4436(3) 0.0502(14) Uani 1 1 d .
H30 H 0.0436 0.6614 0.4042 0.060 Uiso 1 1 calc R
C31 C 0.0955(4) 0.7504(3) 0.4894(3) 0.0582(15) Uani 1 1 d .
H31 H 0.0451 0.7884 0.4805 0.070 Uiso 1 1 calc R
C32 C 0.1686(4) 0.7713(4) 0.5471(3) 0.0590(15) Uani 1 1 d .
H32 H 0.1682 0.8220 0.5785 0.071 Uiso 1 1 calc R
C33 C 0.2435(4) 0.7156(4) 0.5582(4) 0.0719(18) Uani 1 1 d .
H33 H 0.2952 0.7308 0.5958 0.086 Uiso 1 1 calc R
C34 C 0.2422(4) 0.6369(4) 0.5134(3) 0.0554(15) Uani 1 1 d .
H34 H 0.2924 0.5985 0.5229 0.067 Uiso 1 1 calc R
C35 C 0.3681(3) 0.3870(3) 0.4521(3) 0.0425(12) Uani 1 1 d .
C36 C 0.3988(4) 0.4137(4) 0.5243(3) 0.0536(14) Uani 1 1 d .
H36 H 0.3617 0.4458 0.5457 0.064 Uiso 1 1 calc R
C37 C 0.4875(5) 0.3925(5) 0.5663(4) 0.078(2) Uani 1 1 d .
H37 H 0.5081 0.4128 0.6151 0.094 Uiso 1 1 calc R
C38 C 0.5420(5) 0.3450(5) 0.5391(4) 0.079(2) Uani 1 1 d .
H38 H 0.5997 0.3315 0.5685 0.095 Uiso 1 1 calc R
C39 C 0.5124(4) 0.3158(5) 0.4668(5) 0.084(2) Uani 1 1 d .
H39 H 0.5503 0.2822 0.4471 0.101 Uiso 1 1 calc R
C40 C 0.4247(4) 0.3364(4) 0.4221(4) 0.0661(16) Uani 1 1 d .
H40 H 0.4049 0.3166 0.3732 0.079 Uiso 1 1 calc R

loop_
_atom_site_aniso_label
_atom_site_aniso_U_11
_atom_site_aniso_U_22
_atom_site_aniso_U_33
_atom_site_aniso_U_23
_atom_site_aniso_U_13
_atom_site_aniso_U_12
P1 0.0466(8) 0.0441(7) 0.0305(7) -0.0069(6) 0.0088(6) -0.0059(6)
O1 0.048(2) 0.059(2) 0.0324(19) 0.0003(16) 0.0089(16) -0.0001(17)
O2 0.063(3) 0.0494(19) 0.040(2) -0.0053(16) 0.0154(18) 0.0064(18)
O3 0.064(3) 0.064(2) 0.046(2) -0.0154(18) 0.0158(19) -0.029(2)
O4 0.040(2) 0.0400(17) 0.0288(17) 0.0005(14) 0.0092(15) -0.0023(15)
C1 0.064(4) 0.067(3) 0.038(3) 0.002(3) 0.015(3) -0.009(3)
C2 0.059(4) 0.079(4) 0.042(3) -0.009(3) 0.022(3) -0.007(3)
C3 0.053(4) 0.081(4) 0.051(4) -0.008(3) 0.017(3) 0.013(3)
C4 0.074(5) 0.137(6) 0.073(5) -0.021(4) 0.037(4) -0.033(5)
C5 0.088(5) 0.086(4) 0.052(4) -0.021(3) 0.031(4) -0.010(4)
C6 0.037(3) 0.040(2) 0.027(3) -0.003(2) 0.009(2) -0.008(2)
C7 0.037(3) 0.041(2) 0.025(2) 0.000(2) 0.010(2) -0.003(2)
C8 0.033(3) 0.057(3) 0.040(3) -0.009(2) 0.003(2) -0.001(2)
C9 0.037(3) 0.066(3) 0.061(4) -0.006(3) 0.011(3) -0.008(3)
C10 0.043(3) 0.061(3) 0.062(4) -0.004(3) 0.023(3) -0.007(3)
C11 0.044(3) 0.046(3) 0.041(3) -0.001(2) 0.020(2) 0.002(2)
C12 0.037(3) 0.035(2) 0.031(3) 0.003(2) 0.009(2) -0.002(2)
C13 0.035(3) 0.034(2) 0.029(2) 0.003(2) 0.008(2) -0.001(2)
C14 0.038(3) 0.040(3) 0.029(3) -0.003(2) 0.009(2) -0.010(2)
C15 0.055(4) 0.048(3) 0.042(3) 0.009(2) 0.015(3) -0.001(3)
C16 0.071(4) 0.068(3) 0.046(3) 0.018(3) 0.022(3) -0.009(3)
C17 0.062(4) 0.084(4) 0.048(4) 0.007(3) 0.030(3) -0.011(3)
C18 0.047(3) 0.053(3) 0.045(3) 0.001(3) 0.019(3) -0.003(3)
C19 0.033(3) 0.043(3) 0.029(3) -0.001(2) 0.008(2) -0.008(2)
C20 0.032(3) 0.041(2) 0.032(3) -0.002(2) 0.008(2) -0.004(2)
C21 0.032(3) 0.041(3) 0.029(3) -0.006(2) 0.010(2) -0.002(2)
C22 0.039(3) 0.039(3) 0.036(3) 0.002(2) 0.007(2) 0.000(2)
C23 0.057(4) 0.044(3) 0.033(3) 0.001(2) 0.010(3) -0.001(3)
C24 0.072(4) 0.049(3) 0.047(3) 0.005(3) 0.022(3) -0.004(3)
C25 0.077(5) 0.059(4) 0.072(4) 0.004(3) 0.029(4) -0.017(4)
C26 0.108(7) 0.064(4) 0.070(5) 0.003(3) 0.028(4) -0.033(4)
C27 0.112(7) 0.043(3) 0.103(6) 0.017(3) 0.032(5) -0.004(4)
C28 0.077(5) 0.051(3) 0.080(5) 0.011(3) 0.016(4) 0.006(3)
C29 0.049(3) 0.035(2) 0.029(3) 0.000(2) 0.012(2) -0.008(2)
C30 0.061(4) 0.037(3) 0.042(3) -0.001(2) 0.001(3) 0.008(3)
C31 0.071(4) 0.040(3) 0.058(4) 0.000(3) 0.013(3) 0.011(3)
C32 0.078(5) 0.043(3) 0.052(4) -0.014(3) 0.015(3) -0.002(3)
C33 0.065(4) 0.070(4) 0.070(4) -0.028(3) 0.005(3) -0.012(3)
C34 0.046(3) 0.062(3) 0.054(4) -0.018(3) 0.010(3) 0.001(3)
C35 0.036(3) 0.041(3) 0.044(3) -0.001(2) 0.003(2) -0.005(2)
C36 0.048(4) 0.054(3) 0.046(3) -0.004(3) -0.003(3) -0.008(3)
C37 0.061(5) 0.088(5) 0.063(4) 0.005(4) -0.011(4) -0.006(4)
C38 0.042(4) 0.090(5) 0.086(6) 0.009(4) -0.008(4) 0.002(4)
C39 0.042(4) 0.094(5) 0.108(6) 0.007(4) 0.012(4) 0.016(4)
C40 0.043(4) 0.079(4) 0.070(4) 0.001(3) 0.008(3) 0.007(3)

loop_
_atom_type_symbol
_atom_type_description
_atom_type_scat_dispersion_real
_atom_type_scat_dispersion_imag
_atom_type_scat_source
C C 0.0033 0.0016 'International Tables Vol C Tables 4.2.6.8 and 6.1.1.4'
H H 0.0000 0.0000 'International Tables Vol C Tables 4.2.6.8 and 6.1.1.4'
O O 0.0106 0.0060 'International Tables Vol C Tables 4.2.6.8 and 6.1.1.4'
P P 0.1023 0.0942 'International Tables Vol C Tables 4.2.6.8 and 6.1.1.4'

loop_
_geom_angle_atom_site_label_1
_geom_angle_atom_site_label_2
_geom_angle_atom_site_label_3
_geom_angle
O3 P1 O2 111.4(2)
O3 P1 O1 110.2(2)
O2 P1 O1 103.90(19)
O3 P1 C6 116.2(2)
O2 P1 C6 107.4(2)
O1 P1 C6 106.98(18)
C1 O1 P1 120.1(3)
C3 O2 P1 119.6(3)
C13 O4 C20 109.4(3)
O1 C1 C2 111.6(4)
O1 C1 H1A 109.3
C2 C1 H1A 109.3
O1 C1 H1B 109.3
C2 C1 H1B 109.3
H1A C1 H1B 108.0
C1 C2 C3 107.0(4)
C1 C2 C4 108.0(5)
C3 C2 C4 108.9(5)
C1 C2 C5 111.2(5)
C3 C2 C5 110.8(5)
C4 C2 C5 110.9(5)
O2 C3 C2 112.4(5)
O2 C3 H3A 109.1
C2 C3 H3A 109.1
O2 C3 H3B 109.1
C2 C3 H3B 109.1
H3A C3 H3B 107.9
C2 C4 H4A 109.5
C2 C4 H4B 109.5
H4A C4 H4B 109.5
C2 C4 H4C 109.5
H4A C4 H4C 109.5
H4B C4 H4C 109.5
C2 C5 H5A 109.5
C2 C5 H5B 109.5
H5A C5 H5B 109.5
C2 C5 H5C 109.5
H5A C5 H5C 109.5
H5B C5 H5C 109.5
C7 C6 C21 125.8(4)
C7 C6 P1 117.6(4)
C21 C6 P1 116.5(3)
C6 C7 C8 123.3(4)
C6 C7 C12 127.1(4)
C8 C7 C12 108.2(4)
C7 C8 C9 107.9(4)
C7 C8 H8A 110.1
C9 C8 H8A 110.1
C7 C8 H8B 110.1
C9 C8 H8B 110.1
H8A C8 H8B 108.4
C10 C9 C8 112.1(4)
C10 C9 H9A 109.2
C8 C9 H9A 109.2
C10 C9 H9B 109.2
C8 C9 H9B 109.2
H9A C9 H9B 107.9
C11 C10 C9 112.6(4)
C11 C10 H10A 109.1
C9 C10 H10A 109.1
C11 C10 H10B 109.1
C9 C10 H10B 109.1
H10A C10 H10B 107.8
C10 C11 C12 110.1(4)
C10 C11 H11A 109.6
C12 C11 H11A 109.6
C10 C11 H11B 109.6
C12 C11 H11B 109.6
H11A C11 H11B 108.2
C13 C12 C7 118.2(4)
C13 C12 C11 116.9(4)
C7 C12 C11 105.5(3)
C13 C12 H12 105.0
C7 C12 H12 105.0
C11 C12 H12 105.0
O4 C13 C14 102.5(4)
O4 C13 C12 112.6(3)
C14 C13 C12 108.3(4)
O4 C13 C29 107.4(3)
C14 C13 C29 112.0(3)
C12 C13 C29 113.5(4)
C19 C14 C15 121.9(4)
C19 C14 C13 109.3(4)
C15 C14 C13 128.8(4)
C16 C15 C14 118.0(5)
C16 C15 H15 121.0
C14 C15 H15 121.0
C15 C16 C17 120.3(5)
C15 C16 H16 119.9
C17 C16 H16 119.9
C18 C17 C16 121.2(5)
C18 C17 H17 119.4
C16 C17 H17 119.4
C17 C18 C19 118.3(5)
C17 C18 H18 120.8
C19 C18 H18 120.8
C14 C19 C18 120.3(4)
C14 C19 C20 108.8(4)
C18 C19 C20 130.9(4)
O4 C20 C35 107.4(4)
O4 C20 C19 102.1(3)
C35 C20 C19 113.6(4)
O4 C20 C21 103.5(3)
C35 C20 C21 113.7(4)
C19 C20 C21 114.9(4)
C22 C21 C6 122.7(4)
C22 C21 C20 118.8(4)
C6 C21 C20 117.5(4)
C21 C22 C23 131.0(5)
C21 C22 H22 114.5
C23 C22 H22 114.5
C24 C23 C28 117.3(5)
C24 C23 C22 122.7(5)
C28 C23 C22 119.8(5)
C23 C24 C25 122.8(5)
C23 C24 H24 118.6
C25 C24 H24 118.6
C26 C25 C24 118.4(6)
C26 C25 H25 120.8
C24 C25 H25 120.8
C25 C26 C27 121.4(6)
C25 C26 H26 119.3
C27 C26 H26 119.3
C26 C27 C28 119.4(6)
C26 C27 H27 120.3
C28 C27 H27 120.3
C23 C28 C27 120.8(7)
C23 C28 H28 119.6
C27 C28 H28 119.6
C34 C29 C30 117.4(4)
C34 C29 C13 120.0(5)
C30 C29 C13 122.5(4)
C29 C30 C31 121.1(5)
C29 C30 H30 119.4
C31 C30 H30 119.4
C32 C31 C30 121.3(5)
C32 C31 H31 119.3
C30 C31 H31 119.3
C31 C32 C33 118.4(5)
C31 C32 H32 120.8
C33 C32 H32 120.8
C32 C33 C34 120.5(6)
C32 C33 H33 119.7
C34 C33 H33 119.7
C29 C34 C33 121.0(5)
C29 C34 H34 119.5
C33 C34 H34 119.5
C36 C35 C40 118.9(5)
C36 C35 C20 122.1(5)
C40 C35 C20 119.1(5)
C35 C36 C37 119.5(6)
C35 C36 H36 120.2
C37 C36 H36 120.2
C38 C37 C36 122.6(7)
C38 C37 H37 118.7
C36 C37 H37 118.7
C37 C38 C39 119.1(6)
C37 C38 H38 120.4
C39 C38 H38 120.4
C38 C39 C40 120.5(7)
C38 C39 H39 119.8
C40 C39 H39 119.8
C35 C40 C39 119.4(6)
C35 C40 H40 120.3
C39 C40 H40 120.3

loop_
_geom_bond_atom_site_label_1
_geom_bond_atom_site_label_2
_geom_bond_distance
P1 O3 1.458(4)
P1 O2 1.576(4)
P1 O1 1.587(3)
P1 C6 1.817(4)
O1 C1 1.446(6)
O2 C3 1.432(6)
O4 C13 1.444(5)
O4 C20 1.468(5)
C1 C2 1.494(8)
C1 H1A 0.9700
C1 H1B 0.9700
C2 C3 1.519(8)
C2 C4 1.536(8)
C2 C5 1.552(8)
C3 H3A 0.9700
C3 H3B 0.9700
C4 H4A 0.9600
C4 H4B 0.9600
C4 H4C 0.9600
C5 H5A 0.9600
C5 H5B 0.9600
C5 H5C 0.9600
C6 C7 1.349(6)
C6 C21 1.519(6)
C7 C8 1.506(7)
C7 C12 1.538(6)
C8 C9 1.546(7)
C8 H8A 0.9700
C8 H8B 0.9700
C9 C10 1.526(7)
C9 H9A 0.9700
C9 H9B 0.9700
C10 C11 1.512(7)
C10 H10A 0.9700
C10 H10B 0.9700
C11 C12 1.539(6)
C11 H11A 0.9700
C11 H11B 0.9700
C12 C13 1.521(6)
C12 H12 0.9800
C13 C14 1.515(6)
C13 C29 1.521(6)
C14 C19 1.385(6)
C14 C15 1.390(6)
C15 C16 1.385(7)
C15 H15 0.9300
C16 C17 1.410(8)
C16 H16 0.9300
C17 C18 1.379(7)
C17 H17 0.9300
C18 C19 1.395(6)
C18 H18 0.9300
C19 C20 1.521(6)
C20 C35 1.518(7)
C20 C21 1.548(6)
C21 C22 1.337(6)
C22 C23 1.459(7)
C22 H22 0.9300
C23 C24 1.377(8)
C23 C28 1.384(7)
C24 C25 1.390(7)
C24 H24 0.9300
C25 C26 1.352(9)
C25 H25 0.9300
C26 C27 1.374(10)
C26 H26 0.9300
C27 C28 1.397(8)
C27 H27 0.9300
C28 H28 0.9300
C29 C34 1.379(7)
C29 C30 1.382(7)
C30 C31 1.384(7)
C30 H30 0.9300
C31 C32 1.356(8)
C31 H31 0.9300
C32 C33 1.380(8)
C32 H32 0.9300
C33 C34 1.392(7)
C33 H33 0.9300
C34 H34 0.9300
C35 C36 1.363(7)
C35 C40 1.399(7)
C36 C37 1.415(8)
C36 H36 0.9300
C37 C38 1.320(9)
C37 H37 0.9300
C38 C39 1.375(10)
C38 H38 0.9300
C39 C40 1.413(9)
C39 H39 0.9300
C40 H40 0.9300
